data_7707497
loop_
_publ_author_name
'Kawabata, Shintaro'
'Nakabayashi, Koji'
'Imoto, Kenta'
'Klimke, Stephen'
'Renz, Franz'
'Ohkoshi, Shin-Ichi'

_publ_section_title
;
 Second harmonic generation on chiral cyanido-bridged
 Fe<sup>II</sup>-Nb<sup>IV</sup> spin-crossover complexes.
;
_journal_issue 24
_journal_name_full 'Dalton transactions (Cambridge, England : 2003)'
_journal_page_first 8524
_journal_page_last 8532
_journal_paper_doi 10.1039/d1dt01324f
_journal_volume 50
_journal_year 2021
_chemical_formula_structural 'C64 H38 Fe2 Mo N16 O12'
_chemical_formula_sum 'C64 H38 Fe2 Mo N16 O12'
_chemical_formula_weight 1389.38
_space_group_crystal_system cubic
_space_group_IT_number 199
_space_group_name_Hall 'I 2b 2c 3'
_space_group_name_H-M_alt 'I 21 3'
_audit_creation_date 2021-04-21
_audit_creation_method 'PDXL Version 2.8.4.0 (Rigaku, 2017)'
_audit_update_record
;
2021-04-22 deposited with the CCDC.	2021-05-25 downloaded from the CCDC.
;
_cell_angle_alpha 90
_cell_angle_beta 90
_cell_angle_gamma 90
_cell_formula_units_Z 24
_cell_length_a 35.709(4)
_cell_length_b 35.709(4)
_cell_length_c 35.709(4)
_cell_measurement_temperature 298
_cell_volume 45534(9)
_computing_cell_refinement 'PDXL Version 2.8.4.0 (Rigaku, 2017)'
_computing_data_collection 'ENTER THE DATA COLLECTION PROGRAM NAME'
_computing_publication_material 'PDXL Version 2.8.4.0 (Rigaku, 2017)'
_computing_structure_refinement 'PDXL Version 2.8.4.0 (Rigaku, 2017)'
_diffrn_ambient_temperature 298
_diffrn_measurement_device_type 'ENTER THE MEASUREMENT DEVICE NAME'
_diffrn_measurement_method \q/2\q
_diffrn_radiation_type 'Cu K\a'
_diffrn_radiation_wavelength 1.541861
_exptl_crystal_density_diffrn 1.22
_exptl_crystal_F_000 16440.00
_pd_calc_method 'Rietveld Refinement'
_pd_char_colour colourless
_pd_meas_2theta_range_inc 0.0200
_pd_meas_2theta_range_max 70.0000
_pd_meas_2theta_range_min 5.0000
_pd_meas_number_of_points 3251
_pd_proc_ls_prof_R_factor 0.0127
_pd_proc_ls_prof_wR_expected 0.0076
_pd_proc_ls_prof_wR_factor 0.0178
_refine_ls_goodness_of_fit_all 2.3312
_refine_ls_hydrogen_treatment undef
_refine_ls_matrix_type full
_refine_ls_number_constraints 0
_refine_ls_number_parameters 67
_refine_ls_number_restraints 490
_refine_ls_shift/su_max 0.0980
_refine_ls_structure_factor_coef Fsqd
_refine_ls_weighting_scheme sigma
_reflns_d_resolution_high 1.3439
_reflns_d_resolution_low 14.5781
_reflns_limit_h_max 26
_reflns_limit_h_min 0
_reflns_limit_k_max 26
_reflns_limit_k_min 0
_reflns_limit_l_max 26
_reflns_limit_l_min 0
_reflns_number_total 1783
_cod_data_source_file d1dt01324f2.cif
_cod_data_source_block S-FeNb
_cod_depositor_comments 'Adding full bibliography for 7707495--7707497.cif.'
_cod_original_cell_volume 45533(10)
_cod_database_code 7707497
_rigaku_reference_intensity_ratio 3.59

loop_
_symmetry_equiv_pos_site_id
_symmetry_equiv_pos_as_xyz
1 x,y,z
2 z,x,y
3 y,z,x
4 1/2+x,1/2-y,-z
5 1/2+z,1/2-x,-y
6 1/2+y,1/2-z,-x
7 -x,1/2+y,1/2-z
8 -z,1/2+x,1/2-y
9 -y,1/2+z,1/2-x
10 1/2-x,-y,1/2+z
11 1/2-z,-x,1/2+y
12 1/2-y,-z,1/2+x
13 1/2+x,1/2+y,1/2+z
14 1/2+z,1/2+x,1/2+y
15 1/2+y,1/2+z,1/2+x
16 1+x,1-y,1/2-z
17 1+z,1-x,1/2-y
18 1+y,1-z,1/2-x
19 1/2-x,1+y,1-z
20 1/2-z,1+x,1-y
21 1/2-y,1+z,1-x
22 1-x,1/2-y,1+z
23 1-z,1/2-x,1+y
24 1-y,1/2-z,1+x

loop_
_atom_site_label
_atom_site_type_symbol
_atom_site_fract_x
_atom_site_fract_y
_atom_site_fract_z
_atom_site_U_iso_or_equiv
_atom_site_adp_type
_atom_site_occupancy
Nb1 Nb 1 0.75 0.126014 0.012665 Uiso 1
Nb2 Nb 1.125180 0.5 0.25 0.012665 Uiso 1
Fe1 Fe 0.8743(3) 0.6820(2) 0.0685(3) 0.012665 Uiso 1
Fe2 Fe 1.0693(2) 0.6248(3) 0.1811(2) 0.012665 Uiso 1
C15 C 0.998746 0.574894 0.057500 0.101321 Uiso 1
O2B O 0.882882 0.602789 0.228869 0.126651 Uiso 0.5
O2A O 0.821793 0.535810 0.159579 0.126651 Uiso 0.5
O3 O 0.721894 0.781964 0.107141 0.101321 Uiso 1
C36A C 0.747635 0.784489 0.015405 0.126651 Uiso 0.5
C36B C 0.999746 0.734985 -0.017990 0.126651 Uiso 0.5
C43 C 1.211431 0.720872 0.245872 0.101321 Uiso 1
C50A C 1.217651 0.612590 0.173332 0.126651 Uiso 0.5
C50B C 1.158066 0.685395 0.046387 0.126651 Uiso 0.5
C57 C 0.984031 0.466822 0.100017 0.101321 Uiso 1
C64A C 0.957228 0.507443 0.218151 0.126651 Uiso 0.5
O8B O 1.029985 0.742291 0.279934 0.126651 Uiso 0.5
O14 O 0.883347 0.451425 0.082354 0.126651 Uiso 0.5
O13B O 0.812287 0.866490 -0.083198 0.126651 Uiso 0.5
O13A O 0.912299 0.809333 -0.098479 0.126651 Uiso 0.5
O9 O 1.301537 0.638138 0.154342 0.126651 Uiso 0.5
O11 O 1.085189 0.626402 -0.055650 0.126651 Uiso 0.5
O15 O 0.918532 0.549990 0.358090 0.126651 Uiso 0.5
O12A O 0.874246 0.642465 0.312415 0.126651 Uiso 0.5
O12B O 0.915618 0.684164 0.355777 0.126651 Uiso 0.5
N1 N 0.9226(5) 0.7070(7) 0.0957(4) 0.101321 Uiso 1
N2 N 1.0421(5) 0.6717(4) 0.1557(4) 0.101321 Uiso 1
N5 N 1.0953(4) 0.5780(4) 0.2076(5) 0.101321 Uiso 1
N8 N 0.8282(3) 0.6569(5) 0.0406(5) 0.101321 Uiso 1
N4 N 0.967280 0.796425 0.050824 0.101321 Uiso 1
N3 N 0.952452 0.717842 0.200797 0.101321 Uiso 1
N7 N 1.049811 0.530507 0.297795 0.101321 Uiso 1
N6 N 1.198899 0.552731 0.223418 0.101321 Uiso 1
N9 N 0.9136(3) 0.6566(3) 0.0276(3) 0.101321 Uiso 1
N10 N 0.8744(3) 0.6359(2) 0.1102(2) 0.101321 Uiso 1
N11 N 0.8378(3) 0.7157(3) 0.1019(2) 0.101321 Uiso 1
N12 N 0.87428(17) 0.72738(18) 0.02961(18) 0.101321 Uiso 1
N13 N 1.0948(3) 0.6654(3) 0.2189(3) 0.101321 Uiso 1
N14 N 1.1134(3) 0.6253(3) 0.1407(3) 0.101321 Uiso 1
N15 N 1.0288(2) 0.5866(2) 0.1528(3) 0.101321 Uiso 1
N16 N 1.02739(18) 0.62401(17) 0.22532(18) 0.101321 Uiso 1
C1 C 0.949353 0.721685 0.107322 0.101321 Uiso 1
C2 C 1.028118 0.699207 0.144648 0.101321 Uiso 1
C5 C 1.106244 0.551399 0.223423 0.101321 Uiso 1
C8 C 0.801255 0.644421 0.026745 0.101321 Uiso 1
C4 C 0.980339 0.780667 0.077021 0.101321 Uiso 1
C3 C 0.969105 0.730579 0.174988 0.101321 Uiso 1
C7 C 1.076071 0.518312 0.281503 0.101321 Uiso 1
C6 C 1.173887 0.532784 0.232721 0.101321 Uiso 1
C9 C 0.932042 0.625069 0.034686 0.101321 Uiso 1
C10 C 0.956496 0.608826 0.010656 0.101321 Uiso 1
C11 C 0.961752 0.626847 -0.023086 0.101321 Uiso 1
C12 C 0.942179 0.660639 -0.031111 0.101321 Uiso 1
C13 C 0.918562 0.673726 -0.004687 0.101321 Uiso 1
C14 C 0.976483 0.572353 0.021536 0.101321 Uiso 1
O1 O 1.001095 0.563230 -0.009837 0.101321 Uiso 1
C20 C 0.892277 0.640273 0.144343 0.101321 Uiso 1
C19 C 0.894277 0.613685 0.173170 0.101321 Uiso 1
C18 C 0.874305 0.581344 0.161517 0.101321 Uiso 1
C17 C 0.854441 0.571794 0.128477 0.101321 Uiso 1
C16 C 0.856303 0.602348 0.103679 0.101321 Uiso 1
C21B C 0.911506 0.615918 0.206673 0.126651 Uiso 0.5
C22B C 0.937111 0.588167 0.212660 0.126651 Uiso 0.5
C21A C 0.837260 0.538576 0.124246 0.126651 Uiso 0.5
C22A C 0.805123 0.540597 0.103864 0.126651 Uiso 0.5
C23 C 0.810356 0.735341 0.086801 0.101321 Uiso 1
C24 C 0.786514 0.756593 0.106211 0.101321 Uiso 1
C25 C 0.791354 0.757936 0.144308 0.101321 Uiso 1
C26 C 0.820660 0.737209 0.161438 0.101321 Uiso 1
C27 C 0.842900 0.716639 0.138905 0.101321 Uiso 1
C28 C 0.756366 0.777667 0.085828 0.101321 Uiso 1
C29 C 0.773857 0.814692 0.075992 0.101321 Uiso 1
C30A C 0.835189 0.749143 0.029580 0.126651 Uiso 0.5
C31A C 0.830825 0.784214 0.008332 0.126651 Uiso 0.5
C32A C 0.861239 0.797850 -0.004452 0.126651 Uiso 0.5
C33A C 0.897421 0.783537 -0.001336 0.126651 Uiso 0.5
C34A C 0.901526 0.747603 0.018187 0.126651 Uiso 0.5
C35A C 0.787811 0.799570 0.005214 0.126651 Uiso 0.5
O4A O 0.784195 0.801998 -0.034314 0.126651 Uiso 0.5
C30B C 0.913741 0.728300 0.009241 0.126651 Uiso 0.5
C31B C 0.921387 0.753035 -0.021930 0.126651 Uiso 0.5
C32B C 0.892973 0.769601 -0.035035 0.126651 Uiso 0.5
C33B C 0.856111 0.766476 -0.022648 0.126651 Uiso 0.5
C34B C 0.848593 0.742767 0.010331 0.126651 Uiso 0.5
C35B C 0.965106 0.753010 -0.033937 0.126651 Uiso 0.5
O4B O 0.974690 0.793686 -0.031898 0.126651 Uiso 0.5
C37 C 1.125971 0.684159 0.210785 0.101321 Uiso 1
C38 C 1.141811 0.710038 0.233920 0.101321 Uiso 1
C39 C 1.123647 0.716619 0.267491 0.101321 Uiso 1
C40 C 1.090151 0.696882 0.276696 0.101321 Uiso 1
C41 C 1.077233 0.671856 0.251274 0.101321 Uiso 1
C42 C 1.177667 0.730583 0.222518 0.101321 Uiso 1
O5 O 1.168442 0.770367 0.226324 0.101321 Uiso 1
C44 C 1.147446 0.611250 0.151327 0.101321 Uiso 1
C45 C 1.179499 0.609151 0.129477 0.101321 Uiso 1
C46 C 1.170654 0.624687 0.093659 0.101321 Uiso 1
C47 C 1.137403 0.640615 0.077751 0.101321 Uiso 1
C48 C 1.109145 0.639276 0.105094 0.101321 Uiso 1
C49A C 1.213476 0.595285 0.138881 0.126651 Uiso 0.5
O6A O 1.243087 0.610494 0.120116 0.126651 Uiso 0.5
C49B C 1.135748 0.654003 0.042283 0.126651 Uiso 0.5
O6B O 1.102674 0.671065 0.033583 0.126651 Uiso 0.5
C51 C 1.035873 0.551599 0.141580 0.101321 Uiso 1
C52 C 1.009914 0.528760 0.124604 0.101321 Uiso 1
C53 C 0.975112 0.544021 0.119649 0.101321 Uiso 1
C54 C 0.967298 0.580845 0.132047 0.101321 Uiso 1
C55 C 0.995059 0.600443 0.148417 0.101321 Uiso 1
C56 C 1.018818 0.488531 0.111126 0.101321 Uiso 1
O7 O 1.039161 0.468623 0.140878 0.101321 Uiso 1
C58A C 1.007744 0.584490 0.226494 0.126651 Uiso 0.5
C59A C 0.975765 0.577668 0.250788 0.126651 Uiso 0.5
C60A C 0.961755 0.606620 0.265813 0.126651 Uiso 0.5
C61A C 0.973970 0.643466 0.261854 0.126651 Uiso 0.5
C62A C 1.007594 0.649879 0.238905 0.126651 Uiso 0.5
C63A C 0.965202 0.534105 0.251637 0.126651 Uiso 0.5
O8A O 0.941612 0.529519 0.285425 0.126651 Uiso 0.5
C58B C 1.027036 0.663056 0.245786 0.126651 Uiso 0.5
C59B C 1.004887 0.668868 0.279545 0.126651 Uiso 0.5
C60B C 0.991341 0.639448 0.293953 0.126651 Uiso 0.5
C61B C 0.995070 0.602952 0.280845 0.126651 Uiso 0.5
C62B C 1.015716 0.597586 0.245607 0.126651 Uiso 0.5
C63B C 1.003854 0.712248 0.291020 0.126651 Uiso 0.5
C64B C 0.960520 0.721415 0.295279 0.126651 Uiso 0.5

loop_
_atom_type_symbol
_atom_type_description
_atom_type_scat_dispersion_real
_atom_type_scat_dispersion_imag
_atom_type_scat_Cromer_Mann_a1
_atom_type_scat_Cromer_Mann_b1
_atom_type_scat_Cromer_Mann_a2
_atom_type_scat_Cromer_Mann_b2
_atom_type_scat_Cromer_Mann_a3
_atom_type_scat_Cromer_Mann_b3
_atom_type_scat_Cromer_Mann_a4
_atom_type_scat_Cromer_Mann_b4
_atom_type_scat_Cromer_Mann_c
_atom_type_scat_source
C C 0.017 0.009 2.31000 1.02000 1.58860 0.865000 20.8439 10.2075 0.568700 51.6512 0.215600
;
    International Tables for Crystallography Vol. C, Table 6.1.1.4 (1999),
    and KEK Report 88-14, 1-136.
;
Fe Fe -1.187 3.202 11.7695 7.35730 3.52220 2.30450 4.76110 0.307200 15.3535 76.8805 1.03690
;
    International Tables for Crystallography Vol. C, Table 6.1.1.4 (1999),
    and KEK Report 88-14, 1-136.
;
N N 0.029 0.018 12.2126 3.13220 2.01250 1.16630 0.005700 9.89330 28.9975 0.582600 -11.529
;
    International Tables for Crystallography Vol. C, Table 6.1.1.4 (1999),
    and KEK Report 88-14, 1-136.
;
Nb Nb -0.246 2.485 17.6142 12.0144 4.04183 3.53346 1.18865 11.7660 0.204785 69.7957 3.75591
;
    International Tables for Crystallography Vol. C, Table 6.1.1.4 (1999),
    and KEK Report 88-14, 1-136.
;
O O 0.046 0.032 3.04850 2.28680 1.54630 0.867000 13.2771 5.70110 0.323900 32.9089 0.250800
;
    International Tables for Crystallography Vol. C, Table 6.1.1.4 (1999),
    and KEK Report 88-14, 1-136.
;

loop_
_audit_conform_dict_name
_audit_conform_dict_version
_audit_conform_dict_location
cif_core.dic 2.4.2 ftp://ftp.iucr.org/pub/cif_core.dic
cif_pd.dic 1.0.1 ftp://ftp.iucr.org/pub/cif_pd.dic

loop_
_geom_angle_atom_site_label_1
_geom_angle_atom_site_label_2
_geom_angle_atom_site_label_3
_geom_angle
_geom_angle_publ_flag
_geom_angle_site_symmetry_1
_geom_angle_site_symmetry_2
_geom_angle_site_symmetry_3
C1 Nb1 C1 144.288(5) yes . . 22_664
C1 Nb1 C2 95.159(8) yes . . .
C1 Nb1 C2 95.595(8) yes . . 22_664
C1 Nb1 C2 95.159(8) yes 22_664 . 22_664
C1 Nb1 C2 95.595(8) yes 22_664 . .
C1 Nb1 C4 73.722(5) yes . . .
C1 Nb1 C4 77.771(6) yes 22_664 . .
C1 Nb1 C4 77.771(6) yes . . 22_664
C1 Nb1 C4 73.722(5) yes 22_664 . 22_664
C1 Nb1 C3 71.210(7) yes . . .
C1 Nb1 C3 144.4727(17) yes 22_664 . .
C1 Nb1 C3 144.4727(17) yes . . 22_664
C1 Nb1 C3 71.210(7) yes 22_664 . 22_664
C2 Nb1 C2 144.411(5) yes . . 22_664
C2 Nb1 C4 71.234(7) yes 22_664 . .
C2 Nb1 C4 71.234(7) yes . . 22_664
C2 Nb1 C4 144.3101(17) yes . . .
C2 Nb1 C4 144.3101(17) yes 22_664 . 22_664
C2 Nb1 C3 77.676(6) yes . . 22_664
C2 Nb1 C3 77.676(6) yes 22_664 . .
C2 Nb1 C3 73.939(5) yes . . .
C2 Nb1 C3 73.939(5) yes 22_664 . 22_664
C4 Nb1 C4 73.264(9) yes . . 22_664
C4 Nb1 C3 129.815(7) yes 22_664 . 22_664
C4 Nb1 C3 130.291(7) yes 22_664 . .
C4 Nb1 C3 130.291(7) yes . . 22_664
C4 Nb1 C3 129.815(7) yes . . .
C3 Nb1 C3 73.382(9) yes . . 22_664
C5 Nb2 C5 143.758(5) yes . . 16_455
C5 Nb2 C8 95.830(8) yes . . 6_556
C5 Nb2 C8 95.443(8) yes 16_455 . 6_556
C5 Nb2 C8 95.830(8) yes 16_455 . 15_554
C5 Nb2 C8 95.443(8) yes . . 15_554
C5 Nb2 C7 73.877(5) yes . . .
C5 Nb2 C7 77.182(6) yes . . 16_455
C5 Nb2 C7 73.877(5) yes 16_455 . 16_455
C5 Nb2 C7 77.182(6) yes 16_455 . .
C5 Nb2 C6 145.3847(17) yes . . 16_455
C5 Nb2 C6 70.856(7) yes 16_455 . 16_455
C5 Nb2 C6 70.856(7) yes . . .
C5 Nb2 C6 145.3847(17) yes 16_455 . .
C8 Nb2 C8 143.184(6) yes 6_556 . 15_554
C8 Nb2 C7 71.868(7) yes 6_556 . 16_455
C8 Nb2 C7 144.9245(16) yes 6_556 . .
C8 Nb2 C7 144.9245(16) yes 15_554 . 16_455
C8 Nb2 C7 71.868(7) yes 15_554 . .
C8 Nb2 C6 75.585(6) yes 15_554 . .
C8 Nb2 C6 75.305(5) yes 15_554 . 16_455
C8 Nb2 C6 75.305(5) yes 6_556 . .
C8 Nb2 C6 75.585(6) yes 6_556 . 16_455
C7 Nb2 C7 73.150(9) yes . . 16_455
C7 Nb2 C6 128.620(7) yes . . .
C7 Nb2 C6 130.850(7) yes 16_455 . .
C7 Nb2 C6 128.620(7) yes 16_455 . 16_455
C7 Nb2 C6 130.850(7) yes . . 16_455
C6 Nb2 C6 74.531(9) yes . . 16_455
N1 Fe1 N8 178.3(11) yes . . .
N1 Fe1 N9 87.8(7) yes . . .
N1 Fe1 N10 90.2(8) yes . . .
N1 Fe1 N11 90.2(7) yes . . .
N1 Fe1 N12 88.8(7) yes . . .
N8 Fe1 N9 90.5(6) yes . . .
N8 Fe1 N10 90.2(7) yes . . .
N8 Fe1 N11 91.5(7) yes . . .
N8 Fe1 N12 90.8(7) yes . . .
N9 Fe1 N10 97.8(6) yes . . .
N9 Fe1 N11 169.5(7) yes . . .
N9 Fe1 N12 83.3(5) yes . . .
N10 Fe1 N11 92.5(5) yes . . .
N10 Fe1 N12 178.5(6) yes . . .
N11 Fe1 N12 86.3(5) yes . . .
N2 Fe2 N5 178.5(11) yes . . .
N2 Fe2 N13 86.1(7) yes . . .
N2 Fe2 N14 92.4(7) yes . . .
N2 Fe2 N15 89.6(6) yes . . .
N2 Fe2 N16 90.4(6) yes . . .
N5 Fe2 N13 93.6(6) yes . . .
N5 Fe2 N14 89.2(7) yes . . .
N5 Fe2 N15 90.3(7) yes . . .
N5 Fe2 N16 88.1(6) yes . . .
N13 Fe2 N14 96.0(6) yes . . .
N13 Fe2 N15 163.4(7) yes . . .
N13 Fe2 N16 81.1(4) yes . . .
N14 Fe2 N15 100.2(6) yes . . .
N14 Fe2 N16 175.9(6) yes . . .
N15 Fe2 N16 82.9(5) yes . . .
C36A C36A C35A 68.4956(7) yes 19_644 . .
C36A C36A C35A 69.917(5) yes 19_644 . 19_644
C36A C36A O4A 125.050(2) yes 19_644 . 19_644
C35A C36A C35A 120.790(7) yes . . 19_644
C35A C36A O4A 131.946(7) yes . . 19_644
C35A C36A O4A 55.931(8) yes 19_644 . 19_644
C36B C36B C35B 65.584(4) yes 22_664 . .
C36B C36B C35B 71.839(3) yes 22_664 . 22_664
C36B C36B O4B 133.717(5) yes 22_664 . 22_664
C35B C36B C35B 115.980(8) yes . . 22_664
C35B C36B O4B 61.965(7) yes 22_664 . 22_664
C35B C36B O4B 133.244(5) yes . . 22_664
C63A C64A O8A 134.516(4) yes . . 16_455
C63B O8B C64B 134.221(5) yes . . 22_664
Fe1 N1 C1 174.2(12) yes . . .
Fe2 N2 C2 173.8(11) yes . . .
Fe2 N5 C5 173.7(11) yes . . .
Fe1 N8 C8 175.6(13) yes . . .
Fe1 N9 C9 122.5(6) yes . . .
Fe1 N9 C13 118.1(6) yes . . .
C9 N9 C13 119.5(7) yes . . .
Fe1 N10 C20 120.5(6) yes . . .
Fe1 N10 C16 121.9(6) yes . . .
C20 N10 C16 117.6(6) yes . . .
Fe1 N11 C23 121.6(6) yes . . .
Fe1 N11 C27 118.9(6) yes . . .
C23 N11 C27 119.5(7) yes . . .
Fe1 N12 C30A 111.7(4) yes . . .
Fe1 N12 C34A 129.5(5) yes . . .
Fe1 N12 C30B 108.3(4) yes . . .
Fe1 N12 C34B 132.9(5) yes . . .
C30A N12 C34A 113.0(4) yes . . .
C30A N12 C30B 140.0(4) yes . . .
C30A N12 C34B 32.78(15) yes . . .
C34A N12 C30B 33.48(15) yes . . .
C34A N12 C34B 97.6(4) yes . . .
C30B N12 C34B 112.6(4) yes . . .
Fe2 N13 C37 123.3(6) yes . . .
Fe2 N13 C41 117.0(6) yes . . .
C37 N13 C41 119.7(7) yes . . .
Fe2 N14 C44 117.7(6) yes . . .
Fe2 N14 C48 123.1(6) yes . . .
C44 N14 C48 119.3(7) yes . . .
Fe2 N15 C51 125.9(6) yes . . .
Fe2 N15 C55 114.8(6) yes . . .
C51 N15 C55 119.3(7) yes . . .
Fe2 N16 C58A 109.6(4) yes . . .
Fe2 N16 C62A 131.0(5) yes . . .
Fe2 N16 C58B 109.4(4) yes . . .
Fe2 N16 C62B 130.8(5) yes . . .
C58A N16 C62A 113.3(4) yes . . .
C58A N16 C58B 141.0(4) yes . . .
C58A N16 C62B 33.64(15) yes . . .
C62A N16 C58B 33.66(15) yes . . .
C62A N16 C62B 98.2(4) yes . . .
C58B N16 C62B 113.2(4) yes . . .
Nb1 C1 N1 176.9(11) yes . . .
Nb1 C2 N2 177.4(12) yes . . .
Nb2 C5 N5 176.5(12) yes . . .
Nb2 C8 N8 175.9(13) yes 8_645 . .
Nb1 C4 N4 175.5527(5) yes . . .
Nb1 C3 N3 175.9805(5) yes . . .
Nb2 C7 N7 175.8092(5) yes . . .
Nb2 C6 N6 175.5533(2) yes . . .
N9 C9 C10 124.2(4) yes . . .
C9 C10 C11 116.194(7) yes . . .
C9 C10 C14 120.175(6) yes . . .
C11 C10 C14 123.631(3) yes . . .
C10 C11 C12 120.310(3) yes . . .
C11 C12 C13 117.371(5) yes . . .
N9 C13 C12 122.4(4) yes . . .
C15 C14 C10 114.092(4) yes . . .
C15 C14 O1 110.379(9) yes . . .
C10 C14 O1 105.953(5) yes . . .
N10 C20 C19 126.3(4) yes . . .
C20 C19 C18 108.063(7) yes . . .
C20 C19 C21B 129.411(6) yes . . .
C18 C19 C21B 122.525(3) yes . . .
C19 C18 C17 133.6823(19) yes . . .
C18 C17 C16 108.273(7) yes . . .
C18 C17 C21A 122.278(2) yes . . .
C16 C17 C21A 129.445(6) yes . . .
N10 C16 C17 126.0(4) yes . . .
O2B C21B C19 98.748(8) yes . . .
O2B C21B C22B 99.208(8) yes . . .
C19 C21B C22B 113.691(4) yes . . .
O2A C21A C17 98.223(3) yes . . .
O2A C21A C22A 98.929(8) yes . . .
C17 C21A C22A 113.472(4) yes . . .
N11 C23 C24 124.3(4) yes . . .
C23 C24 C25 117.028(5) yes . . .
C23 C24 C28 119.377(8) yes . . .
C25 C24 C28 123.594(3) yes . . .
C24 C25 C26 120.105(3) yes . . .
C25 C26 C27 117.446(8) yes . . .
N11 C27 C26 121.6(4) yes . . .
O3 C28 C24 113.935(8) yes . . .
O3 C28 C29 112.381(5) yes . . .
C24 C28 C29 104.835(7) yes . . .
N12 C30A C31A 120.4(2) yes . . .
C30A C31A C32A 114.786(5) yes . . .
C30A C31A C35A 114.821(2) yes . . .
C30A C31A C33B 87.643(7) yes . . .
C30A C31A C34B 32.288(4) yes . . .
C32A C31A C35A 130.391(7) yes . . .
C32A C31A C33B 53.761(6) yes . . .
C32A C31A C34B 91.791(7) yes . . .
C35A C31A C33B 129.115(5) yes . . .
C35A C31A C34B 132.9095(5) yes . . .
C33B C31A C34B 55.356(4) yes . . .
C31A C32A C33A 128.393(7) yes . . .
C31A C32A C33B 74.423(5) yes . . .
C33A C32A C33B 81.681(5) yes . . .
C32A C33A C34A 116.813(3) yes . . .
C32A C33A C31B 136.307(3) yes . . .
C32A C33A C32B 87.343(3) yes . . .
C34A C33A C31B 63.961(7) yes . . .
C34A C33A C32B 96.671(8) yes . . .
C31B C33A C32B 51.133(4) yes . . .
N12 C34A C33A 124.7(3) yes . . .
N12 C34A C31B 133.4(3) yes . . .
C33A C34A C31B 61.057(4) yes . . .
C36A C35A C36A 41.587(6) yes . . 19_644
C36A C35A C31A 132.736(6) yes 19_644 . .
C36A C35A C31A 136.505(6) yes . . .
C36A C35A O4A 99.655(3) yes . . .
C36A C35A O4A 58.549(3) yes 19_644 . .
C31A C35A O4A 99.9975(3) yes . . .
C36A O4A C35A 65.520(5) yes 19_644 . .
N12 C30B C31B 122.2(2) yes . . .
C33A C31B C34A 54.982(5) yes . . .
C33A C31B C30B 87.724(8) yes . . .
C33A C31B C32B 53.891(6) yes . . .
C33A C31B C35B 130.599(4) yes . . .
C34A C31B C30B 32.751(4) yes . . .
C34A C31B C32B 91.847(7) yes . . .
C34A C31B C35B 131.3194(14) yes . . .
C30B C31B C32B 114.768(6) yes . . .
C30B C31B C35B 112.6650(16) yes . . .
C32B C31B C35B 132.540(6) yes . . .
C33A C32B C31B 74.976(5) yes . . .
C33A C32B C33B 81.578(4) yes . . .
C31B C32B C33B 127.104(7) yes . . .
C31A C33B C32A 51.817(4) yes . . .
C31A C33B C32B 137.605(3) yes . . .
C31A C33B C34B 64.032(7) yes . . .
C32A C33B C32B 87.527(3) yes . . .
C32A C33B C34B 96.921(9) yes . . .
C32B C33B C34B 118.1299(16) yes . . .
N12 C34B C31A 134.8(3) yes . . .
N12 C34B C33B 123.3(3) yes . . .
C31A C34B C33B 60.612(5) yes . . .
C36B C35B C36B 42.577(6) yes . . 22_664
C36B C35B C31B 133.791(6) yes . . .
C36B C35B C31B 137.212(6) yes 22_664 . .
C36B C35B O4B 59.5251(6) yes 22_664 . .
C36B C35B O4B 102.058(6) yes . . .
C31B C35B O4B 101.973(2) yes . . .
C36B O4B C35B 58.510(7) yes 22_664 . .
N13 C37 C38 123.8(4) yes . . .
C37 C38 C39 116.492(6) yes . . .
C37 C38 C42 120.731(6) yes . . .
C39 C38 C42 122.776(4) yes . . .
C38 C39 C40 120.593(4) yes . . .
C39 C40 C41 117.188(5) yes . . .
N13 C41 C40 122.3(4) yes . . .
C43 C42 C38 114.320(8) yes . . .
C43 C42 O5 110.604(2) yes . . .
C38 C42 O5 104.598(6) yes . . .
N14 C44 C45 126.6(4) yes . . .
C44 C45 C46 107.456(7) yes . . .
C44 C45 C49A 128.328(7) yes . . .
C46 C45 C49A 124.2165(13) yes . . .
C45 C46 C47 133.7393(18) yes . . .
C46 C47 C48 107.814(8) yes . . .
C46 C47 C49B 123.117(3) yes . . .
C48 C47 C49B 129.069(5) yes . . .
N14 C48 C47 125.1(4) yes . . .
C50A C49A C45 98.844(4) yes . . .
C50A C49A O6A 100.092(6) yes . . .
C45 C49A O6A 115.304(8) yes . . .
C50B C49B C47 99.311(4) yes . . .
C50B C49B O6B 99.260(9) yes . . .
C47 C49B O6B 114.080(2) yes . . .
N15 C51 C52 124.0(4) yes . . .
C51 C52 C53 115.651(8) yes . . .
C51 C52 C56 123.287(6) yes . . .
C53 C52 C56 121.055(2) yes . . .
C52 C53 C54 120.571(2) yes . . .
C53 C54 C55 118.255(6) yes . . .
N15 C55 C54 122.2(4) yes . . .
C57 C56 C52 112.788(6) yes . . .
C57 C56 O7 110.269(6) yes . . .
C52 C56 O7 108.996(6) yes . . .
N16 C58A C59A 121.0(2) yes . . .
C58A C59A C60A 115.192(6) yes . . .
C58A C59A C63A 111.0380(13) yes . . .
C58A C59A C61B 88.083(8) yes . . .
C58A C59A C62B 32.769(4) yes . . .
C60A C59A C63A 133.744(6) yes . . .
C60A C59A C61B 54.003(6) yes . . .
C60A C59A C62B 92.189(7) yes . . .
C63A C59A C61B 130.712(4) yes . . .
C63A C59A C62B 129.9613(17) yes . . .
C61B C59A C62B 55.320(5) yes . . .
C59A C60A C61A 127.130(7) yes . . .
C59A C60A C61B 74.564(5) yes . . .
C61A C60A C61B 81.483(4) yes . . .
C60A C61A C62A 117.3142(17) yes . . .
C60A C61A C59B 136.759(3) yes . . .
C60A C61A C60B 87.482(3) yes . . .
C62A C61A C59B 63.785(7) yes . . .
C62A C61A C60B 96.768(9) yes . . .
C59B C61A C60B 51.372(4) yes . . .
N16 C62A C61A 123.9(3) yes . . .
N16 C62A C59B 133.8(3) yes . . .
C61A C62A C59B 60.858(5) yes . . .
C64A C63A C59A 128.578(5) yes . . .
C64A C63A O8A 117.053(7) yes . . .
C59A C63A O8A 104.8889(17) yes . . .
C64A O8A C63A 78.965(4) yes 16_455 . .
N16 C58B C59B 121.0(2) yes . . .
C61A C59B C62A 55.358(4) yes . . .
C61A C59B C58B 88.071(7) yes . . .
C61A C59B C60B 54.016(6) yes . . .
C61A C59B C63B 130.414(4) yes . . .
C62A C59B C58B 32.721(4) yes . . .
C62A C59B C60B 92.286(7) yes . . .
C62A C59B C63B 129.8663(14) yes . . .
C58B C59B C60B 115.189(5) yes . . .
C58B C59B C63B 111.2095(14) yes . . .
C60B C59B C63B 133.584(6) yes . . .
C61A C60B C59B 74.612(5) yes . . .
C61A C60B C61B 81.585(4) yes . . .
C59B C60B C61B 127.169(7) yes . . .
C59A C61B C60A 51.433(4) yes . . .
C59A C61B C60B 136.892(3) yes . . .
C59A C61B C62B 63.789(7) yes . . .
C60A C61B C60B 87.554(3) yes . . .
C60A C61B C62B 96.749(8) yes . . .
C60B C61B C62B 117.248(2) yes . . .
N16 C62B C59A 133.8(3) yes . . .
N16 C62B C61B 124.0(3) yes . . .
C59A C62B C61B 60.891(4) yes . . .
O8B C63B C59B 128.274(6) yes . . .
O8B C63B C64B 119.446(7) yes . . .
C59B C63B C64B 104.2396(18) yes . . .
O8B C64B C63B 85.417(4) yes 22_664 . .

loop_
_geom_bond_atom_site_label_1
_geom_bond_atom_site_label_2
_geom_bond_distance
_geom_bond_publ_flag
_geom_bond_site_symmetry_1
_geom_bond_site_symmetry_2
Nb1 C1 2.1768(2) yes . .
Nb1 C1 2.1768(2) yes . 22_664
Nb1 C2 2.1773(2) yes . .
Nb1 C2 2.1773(2) yes . 22_664
Nb1 C4 2.18010(19) yes . 22_664
Nb1 C4 2.18010(19) yes . .
Nb1 C3 2.18091(19) yes . .
Nb1 C3 2.18091(19) yes . 22_664
Nb2 C5 2.1741(2) yes . .
Nb2 C5 2.1741(2) yes . 16_455
Nb2 C8 2.1758(2) yes . 15_554
Nb2 C8 2.1758(2) yes . 6_556
Nb2 C7 2.18364(19) yes . .
Nb2 C7 2.18364(19) yes . 16_455
Nb2 C6 2.18546(19) yes . .
Nb2 C6 2.18546(19) yes . 16_455
Fe1 N1 2.17(2) yes . .
Fe1 N8 2.123(18) yes . .
Fe1 N9 2.217(14) yes . .
Fe1 N10 2.222(12) yes . .
Fe1 N11 2.138(14) yes . .
Fe1 N12 2.133(11) yes . .
Fe2 N2 2.136(18) yes . .
Fe2 N5 2.135(18) yes . .
Fe2 N13 2.183(14) yes . .
Fe2 N14 2.137(12) yes . .
Fe2 N15 2.227(13) yes . .
Fe2 N16 2.176(10) yes . .
C15 C14 1.51311(15) yes . .
O2B C21B 1.37577(11) yes . .
O2A C21A 1.38082(15) yes . .
O3 C28 1.45534(14) yes . .
C36A C36A 1.11309(14) yes . 19_644
C36A C35A 1.57497(17) yes . .
C36A C35A 1.56021(14) yes . 19_644
C36A O4A 1.46245(12) yes . 19_644
C36B C36B 1.07248(13) yes . 22_664
C36B C35B 1.50617(13) yes . .
C36B C35B 1.44338(14) yes . 22_664
C36B O4B 1.45881(12) yes . 22_664
C43 C42 1.50645(13) yes . .
C50A C49A 1.38474(14) yes . .
C50B C49B 1.38317(13) yes . .
C57 C56 1.51703(14) yes . .
C64A C63A 1.55476(14) yes . .
C64A O8A 1.43852(15) yes . 16_455
O8B C63B 1.47591(12) yes . .
O8B C64B 1.44737(15) yes . 22_664
O13B O13A 1.26563(16) yes . 3_564
N1 C1 1.17(2) yes . .
N2 C2 1.172(14) yes . .
N5 C5 1.171(15) yes . .
N8 C8 1.170(14) yes . .
N4 C4 1.18708(10) yes . .
N3 C3 1.18737(10) yes . .
N7 C7 1.18632(10) yes . .
N6 C6 1.18974(10) yes . .
N9 C9 1.328(9) yes . .
N9 C13 1.319(9) yes . .
N10 C20 1.384(9) yes . .
N10 C16 1.381(9) yes . .
N11 C23 1.319(9) yes . .
N11 C27 1.335(8) yes . .
N12 C30A 1.598(6) yes . .
N12 C34A 1.278(6) yes . .
N12 C30B 1.586(6) yes . .
N12 C34B 1.272(6) yes . .
N13 C37 1.331(9) yes . .
N13 C41 1.334(9) yes . .
N14 C44 1.369(9) yes . .
N14 C48 1.374(9) yes . .
N15 C51 1.337(9) yes . .
N15 C55 1.312(9) yes . .
N16 C58A 1.577(6) yes . .
N16 C62A 1.260(6) yes . .
N16 C58B 1.574(6) yes . .
N16 C62B 1.261(6) yes . .
C9 C10 1.35472(10) yes . .
C10 C11 1.37879(14) yes . .
C10 C14 1.53513(15) yes . .
C11 C12 1.42359(14) yes . .
C12 C13 1.34902(11) yes . .
C14 O1 1.46066(13) yes . .
C20 C19 1.40220(12) yes . .
C19 C18 1.41966(13) yes . .
C19 C21B 1.34766(14) yes . .
C18 C17 1.41824(13) yes . .
C17 C16 1.40674(13) yes . .
C17 C21A 1.34397(14) yes . .
C21B C22B 1.36518(12) yes . .
C21A C22A 1.36084(13) yes . .
C23 C24 1.33457(10) yes . .
C24 C25 1.37216(17) yes . .
C24 C28 1.50171(12) yes . .
C25 C26 1.42022(11) yes . .
C26 C27 1.34824(10) yes . .
C28 C29 1.50380(15) yes . .
C30A C31A 1.47253(14) yes . .
C31A C32A 1.27475(12) yes . .
C31A C35A 1.63473(18) yes . .
C31A C33B 1.56218(12) yes . .
C31A C34B 1.61189(17) yes . .
C32A C33A 1.39390(15) yes . .
C32A C33B 1.30802(13) yes . .
C33A C34A 1.46767(15) yes . .
C33A C31B 1.56827(12) yes . .
C33A C32B 1.31185(14) yes . .
C34A C31B 1.61020(16) yes . .
C35A O4A 1.42008(18) yes . .
C30B C31B 1.44695(13) yes . .
C31B C32B 1.26428(11) yes . .
C31B C35B 1.61898(19) yes . .
C32B C33B 1.39309(16) yes . .
C33B C34B 1.47502(13) yes . .
C35B O4B 1.49403(18) yes . .
C37 C38 1.36252(11) yes . .
C38 C39 1.38309(14) yes . .
C38 C42 1.53081(14) yes . .
C39 C40 1.42668(13) yes . .
C40 C41 1.35482(11) yes . .
C42 O5 1.46464(17) yes . .
C44 C45 1.38722(13) yes . .
C45 C46 1.42949(15) yes . .
C45 C49A 1.35277(14) yes . .
C46 C47 1.43386(13) yes . .
C47 C48 1.40491(12) yes . .
C47 C49B 1.35504(15) yes . .
C49A O6A 1.36454(11) yes . .
C49B O6B 1.36476(13) yes . .
C51 C52 1.37546(10) yes . .
C52 C53 1.36846(14) yes . .
C52 C56 1.54802(17) yes . .
C53 C54 1.41524(15) yes . .
C54 C55 1.34692(11) yes . .
C56 O7 1.47030(11) yes . .
C58A C59A 1.45464(13) yes . .
C59A C60A 1.26766(11) yes . .
C59A C63A 1.60095(19) yes . .
C59A C61B 1.56281(12) yes . .
C59A C62B 1.60479(16) yes . .
C60A C61A 1.39334(16) yes . .
C60A C61B 1.31170(14) yes . .
C61A C62A 1.47160(14) yes . .
C61A C59B 1.56228(12) yes . .
C61A C60B 1.31117(13) yes . .
C62A C59B 1.60472(17) yes . .
C63A O8A 1.48058(14) yes . .
C58B C59B 1.45666(14) yes . .
C59B C60B 1.26585(12) yes . .
C59B C63B 1.60274(19) yes . .
C60B C61B 1.39113(15) yes . .
C61B C62B 1.47094(14) yes . .
C63B C64B 1.58896(19) yes . .
